data_4029750
loop_
_publ_author_name
'Berkil Akar, Kiymet'
'Cakmak, Osman'
'B\"uy\"ukg\"ung\"or, Orhan'
'Sahin, Ertan'

_publ_section_title
;
 Functionalization of anthracene: A selective route to brominated
 1,4-anthraquinones.
;
_journal_name_full 'Beilstein journal of organic chemistry'
_journal_page_first 1036
_journal_page_last 1045
_journal_paper_doi 10.3762/bjoc.7.118
_journal_volume 7
_journal_year 2011
_chemical_formula_sum 'C16 H14 Br4 O2'
_chemical_formula_weight 557.91
_chemical_name_systematic
;
 ?
;
_space_group_IT_number 14
_symmetry_cell_setting monoclinic
_symmetry_space_group_name_Hall '-P 2ybc'
_symmetry_space_group_name_H-M 'P 1 21/c 1'
_atom_sites_solution_hydrogens geom
_atom_sites_solution_primary direct
_atom_sites_solution_secondary difmap
_audit_creation_method SHELXL-97
_cell_angle_alpha 90.00
_cell_angle_beta 115.092(3)
_cell_angle_gamma 90.00
_cell_formula_units_Z 4
_cell_length_a 12.8322(6)
_cell_length_b 13.2320(7)
_cell_length_c 11.1619(5)
_cell_measurement_temperature 293(2)
_cell_volume 1716.38(15)
_computing_structure_refinement 'SHELXL-97 (Sheldrick, 1997)'
_diffrn_ambient_temperature 293(2)
_diffrn_measured_fraction_theta_full 1.000
_diffrn_measured_fraction_theta_max 1.000
_diffrn_radiation_monochromator graphite
_diffrn_radiation_source 'fine-focus sealed tube'
_diffrn_radiation_type MoK\a
_diffrn_radiation_wavelength 0.71073
_diffrn_reflns_av_R_equivalents 0.0902
_diffrn_reflns_av_sigmaI/netI 0.0518
_diffrn_reflns_limit_h_max 15
_diffrn_reflns_limit_h_min -15
_diffrn_reflns_limit_k_max 16
_diffrn_reflns_limit_k_min -16
_diffrn_reflns_limit_l_max 13
_diffrn_reflns_limit_l_min -13
_diffrn_reflns_number 18137
_diffrn_reflns_theta_full 26.00
_diffrn_reflns_theta_max 26.00
_diffrn_reflns_theta_min 1.75
_exptl_absorpt_coefficient_mu 9.382
_exptl_absorpt_correction_T_max 0.324
_exptl_absorpt_correction_T_min 0.161
_exptl_absorpt_correction_type multi-scan
_exptl_crystal_density_diffrn 2.159
_exptl_crystal_density_method 'not measured'
_exptl_crystal_F_000 1064
_exptl_crystal_size_max 0.22
_exptl_crystal_size_mid 0.17
_exptl_crystal_size_min 0.12
_refine_diff_density_max 0.399
_refine_diff_density_min -0.510
_refine_diff_density_rms 0.090
_refine_ls_extinction_method none
_refine_ls_goodness_of_fit_ref 1.069
_refine_ls_hydrogen_treatment constr
_refine_ls_matrix_type full
_refine_ls_number_parameters 199
_refine_ls_number_reflns 3374
_refine_ls_number_restraints 0
_refine_ls_restrained_S_all 1.069
_refine_ls_R_factor_all 0.0776
_refine_ls_R_factor_gt 0.0484
_refine_ls_shift/su_max 0.000
_refine_ls_shift/su_mean 0.000
_refine_ls_structure_factor_coef Fsqd
_refine_ls_weighting_details 'calc w=1/[\s^2^(Fo^2^)+(0.0316P)^2^+1.6141P] where P=(Fo^2^+2Fc^2^)/3'
_refine_ls_weighting_scheme calc
_refine_ls_wR_factor_gt 0.0843
_refine_ls_wR_factor_ref 0.0931
_reflns_number_gt 2440
_reflns_number_total 3374
_reflns_threshold_expression >2sigma(I)
_cod_data_source_file 1860-5397-7-118-S2.cif
_cod_data_source_block ocakmak4
_cod_depositor_comments
;
The following automatic conversions were performed:

'_exptl_absorpt_correction_type' value 'Multi-scan' changed to
'multi-scan' according to
/usr/data/users/saulius/automatic-downloads/retrospective/Beilstein/lib/dictionaries/cif_core.dic
dictionary named 'cif_core.dic' version 2.4.2 from 2011-04-26.

Automatic conversion script
Id: cif_fix_values 2281 2013-09-26 08:29:07Z andrius 
;
_cod_original_sg_symbol_H-M 'P 21/c'
_cod_database_code 4029750

loop_
_symmetry_equiv_pos_as_xyz
'x, y, z'
'-x, y+1/2, -z+1/2'
'-x, -y, -z'
'x, -y-1/2, z-1/2'

loop_
_atom_site_label
_atom_site_type_symbol
_atom_site_fract_x
_atom_site_fract_y
_atom_site_fract_z
_atom_site_U_iso_or_equiv
_atom_site_adp_type
_atom_site_occupancy
_atom_site_symmetry_multiplicity
_atom_site_calc_flag
_atom_site_refinement_flags
C1 C 0.4490(5) 0.5750(4) 0.6436(6) 0.0403(13) Uani 1 1 d .
C2 C 0.3638(5) 0.5192(5) 0.6654(6) 0.0489(15) Uani 1 1 d .
H2 H 0.3827 0.4574 0.7090 0.059 Uiso 1 1 calc R
C3 C 0.2563(6) 0.5553(6) 0.6232(8) 0.0631(19) Uani 1 1 d .
H3 H 0.2019 0.5183 0.6392 0.076 Uiso 1 1 calc R
C4 C 0.2243(6) 0.6472(6) 0.5559(8) 0.0639(19) Uani 1 1 d .
H4 H 0.1490 0.6702 0.5260 0.077 Uiso 1 1 calc R
C5 C 0.3038(6) 0.7030(5) 0.5342(7) 0.0549(16) Uani 1 1 d .
H5 H 0.2823 0.7644 0.4901 0.066 Uiso 1 1 calc R
C6 C 0.4182(5) 0.6692(4) 0.5775(5) 0.0422(13) Uani 1 1 d .
C7 C 0.5053(5) 0.7253(4) 0.5606(5) 0.0397(13) Uani 1 1 d .
C8 C 0.6186(5) 0.6943(4) 0.6113(5) 0.0377(12) Uani 1 1 d .
C9 C 0.6483(5) 0.5953(4) 0.6669(5) 0.0377(12) Uani 1 1 d .
C10 C 0.5619(5) 0.5392(4) 0.6788(6) 0.0417(13) Uani 1 1 d .
C11 C 0.7086(5) 0.7628(4) 0.5973(6) 0.0416(13) Uani 1 1 d .
H11 H 0.6920 0.7655 0.5032 0.050 Uiso 1 1 calc R
C12 C 0.8319(5) 0.7239(5) 0.6720(6) 0.0467(14) Uani 1 1 d .
H12 H 0.8801 0.7580 0.6358 0.056 Uiso 1 1 calc R
C13 C 0.8319(5) 0.6132(4) 0.6439(6) 0.0471(14) Uani 1 1 d .
H13 H 0.7921 0.6070 0.5475 0.057 Uiso 1 1 calc R
C14 C 0.7642(5) 0.5473(4) 0.6977(5) 0.0422(13) Uani 1 1 d .
H14 H 0.7503 0.4821 0.6519 0.051 Uiso 1 1 calc R
C15 C 0.7376(7) 0.9365(5) 0.5733(8) 0.0664(19) Uani 1 1 d .
H15A H 0.7295 1.0025 0.6041 0.100 Uiso 1 1 calc R
H15B H 0.6926 0.9326 0.4794 0.100 Uiso 1 1 calc R
H15C H 0.8171 0.9245 0.5933 0.100 Uiso 1 1 calc R
C16 C 0.8809(7) 0.4317(6) 0.8727(8) 0.078(2) Uani 1 1 d .
H16A H 0.9190 0.4266 0.9673 0.117 Uiso 1 1 calc R
H16B H 0.9365 0.4253 0.8367 0.117 Uiso 1 1 calc R
H16C H 0.8249 0.3787 0.8384 0.117 Uiso 1 1 calc R
O1 O 0.6985(4) 0.8620(3) 0.6375(4) 0.0478(10) Uani 1 1 d .
O2 O 0.8244(4) 0.5284(3) 0.8361(4) 0.0526(10) Uani 1 1 d .
Br1 Br 0.45782(6) 0.83913(5) 0.44673(7) 0.05663(19) Uani 1 1 d .
Br2 Br 0.59379(6) 0.40425(5) 0.74250(7) 0.05523(19) Uani 1 1 d .
Br3 Br 0.89231(6) 0.75739(6) 0.86092(7) 0.0635(2) Uani 1 1 d .
Br4 Br 0.98757(7) 0.56455(7) 0.69106(10) 0.0799(3) Uani 1 1 d .

loop_
_atom_site_aniso_label
_atom_site_aniso_U_11
_atom_site_aniso_U_22
_atom_site_aniso_U_33
_atom_site_aniso_U_23
_atom_site_aniso_U_13
_atom_site_aniso_U_12
C1 0.043(3) 0.043(3) 0.038(3) -0.003(2) 0.020(3) -0.003(2)
C2 0.047(4) 0.058(4) 0.048(4) -0.010(3) 0.026(3) -0.013(3)
C3 0.058(4) 0.074(5) 0.073(5) -0.023(4) 0.044(4) -0.017(4)
C4 0.034(3) 0.086(5) 0.070(5) -0.023(4) 0.020(3) -0.002(3)
C5 0.047(4) 0.060(4) 0.059(4) -0.013(3) 0.023(3) 0.000(3)
C6 0.034(3) 0.054(3) 0.036(3) -0.008(3) 0.012(3) -0.001(3)
C7 0.043(3) 0.045(3) 0.032(3) -0.001(2) 0.017(3) 0.005(2)
C8 0.047(3) 0.041(3) 0.032(3) -0.004(2) 0.023(3) 0.000(2)
C9 0.041(3) 0.039(3) 0.031(3) -0.003(2) 0.014(2) 0.004(2)
C10 0.050(3) 0.041(3) 0.036(3) -0.001(2) 0.020(3) -0.004(3)
C11 0.046(3) 0.045(3) 0.037(3) -0.003(2) 0.020(3) -0.001(3)
C12 0.050(4) 0.052(3) 0.047(3) -0.004(3) 0.029(3) -0.003(3)
C13 0.050(4) 0.053(3) 0.046(3) 0.003(3) 0.029(3) 0.009(3)
C14 0.046(3) 0.044(3) 0.037(3) 0.002(3) 0.018(3) 0.009(3)
C15 0.079(5) 0.054(4) 0.079(5) 0.010(4) 0.047(4) -0.008(4)
C16 0.068(5) 0.073(5) 0.084(6) 0.031(4) 0.024(4) 0.030(4)
O1 0.059(3) 0.040(2) 0.054(3) -0.0002(19) 0.033(2) -0.0012(19)
O2 0.053(3) 0.059(2) 0.041(2) 0.011(2) 0.015(2) 0.011(2)
Br1 0.0596(4) 0.0529(4) 0.0551(4) 0.0147(3) 0.0221(3) 0.0152(3)
Br2 0.0715(5) 0.0422(3) 0.0560(4) 0.0058(3) 0.0308(3) -0.0010(3)
Br3 0.0606(4) 0.0698(4) 0.0489(4) -0.0092(3) 0.0125(3) -0.0065(3)
Br4 0.0531(4) 0.0976(6) 0.1011(6) 0.0124(5) 0.0443(5) 0.0243(4)

loop_
_atom_type_symbol
_atom_type_description
_atom_type_scat_dispersion_real
_atom_type_scat_dispersion_imag
_atom_type_scat_source
C C 0.0033 0.0016 'International Tables Vol C Tables 4.2.6.8 and 6.1.1.4'
H H 0.0000 0.0000 'International Tables Vol C Tables 4.2.6.8 and 6.1.1.4'
O O 0.0106 0.0060 'International Tables Vol C Tables 4.2.6.8 and 6.1.1.4'
Br Br -0.2901 2.4595 'International Tables Vol C Tables 4.2.6.8 and 6.1.1.4'

loop_
_geom_angle_atom_site_label_1
_geom_angle_atom_site_label_2
_geom_angle_atom_site_label_3
_geom_angle
C10 C1 C6 117.8(5)
C10 C1 C2 123.4(5)
C6 C1 C2 118.7(5)
C3 C2 C1 120.3(6)
C3 C2 H2 119.8
C1 C2 H2 119.8
C2 C3 C4 121.5(6)
C2 C3 H3 119.3
C4 C3 H3 119.3
C5 C4 C3 119.8(6)
C5 C4 H4 120.1
C3 C4 H4 120.1
C4 C5 C6 121.1(7)
C4 C5 H5 119.4
C6 C5 H5 119.4
C5 C6 C1 118.5(6)
C5 C6 C7 123.6(6)
C1 C6 C7 117.9(5)
C8 C7 C6 122.8(5)
C8 C7 Br1 119.6(4)
C6 C7 Br1 117.2(4)
C7 C8 C9 119.4(5)
C7 C8 C11 119.5(5)
C9 C8 C11 120.9(5)
C10 C9 C8 117.1(5)
C10 C9 C14 120.1(5)
C8 C9 C14 122.5(5)
C9 C10 C1 124.2(5)
C9 C10 Br2 119.0(4)
C1 C10 Br2 116.8(4)
O1 C11 C8 110.2(4)
O1 C11 C12 110.7(5)
C8 C11 C12 113.4(5)
O1 C11 H11 107.5
C8 C11 H11 107.5
C12 C11 H11 107.5
C13 C12 C11 107.9(5)
C13 C12 Br3 114.2(4)
C11 C12 Br3 110.8(4)
C13 C12 H12 107.9
C11 C12 H12 107.9
Br3 C12 H12 107.9
C12 C13 C14 115.3(5)
C12 C13 Br4 111.0(4)
C14 C13 Br4 113.3(4)
C12 C13 H13 105.4
C14 C13 H13 105.4
Br4 C13 H13 105.4
O2 C14 C9 110.3(4)
O2 C14 C13 113.0(5)
C9 C14 C13 109.9(5)
O2 C14 H14 107.8
C9 C14 H14 107.8
C13 C14 H14 107.8
O1 C15 H15A 109.5
O1 C15 H15B 109.5
H15A C15 H15B 109.5
O1 C15 H15C 109.5
H15A C15 H15C 109.5
H15B C15 H15C 109.5
O2 C16 H16A 109.5
O2 C16 H16B 109.5
H16A C16 H16B 109.5
O2 C16 H16C 109.5
H16A C16 H16C 109.5
H16B C16 H16C 109.5
C11 O1 C15 112.6(5)
C14 O2 C16 116.0(5)

loop_
_geom_bond_atom_site_label_1
_geom_bond_atom_site_label_2
_geom_bond_distance
C1 C10 1.413(8)
C1 C6 1.417(8)
C1 C2 1.423(8)
C2 C3 1.342(9)
C2 H2 0.9300
C3 C4 1.396(10)
C3 H3 0.9300
C4 C5 1.362(9)
C4 H4 0.9300
C5 C6 1.409(8)
C5 H5 0.9300
C6 C7 1.420(8)
C7 C8 1.380(8)
C7 Br1 1.897(5)
C8 C9 1.431(7)
C8 C11 1.527(8)
C9 C10 1.386(8)
C9 C14 1.516(8)
C10 Br2 1.901(6)
C11 O1 1.411(6)
C11 C12 1.531(8)
C11 H11 0.9800
C12 C13 1.498(8)
C12 Br3 1.964(6)
C12 H12 0.9800
C13 C14 1.523(8)
C13 Br4 1.946(6)
C13 H13 0.9800
C14 O2 1.426(7)
C14 H14 0.9800
C15 O1 1.428(7)
C15 H15A 0.9600
C15 H15B 0.9600
C15 H15C 0.9600
C16 O2 1.442(8)
C16 H16A 0.9600
C16 H16B 0.9600
C16 H16C 0.9600

loop_
_geom_torsion_atom_site_label_1
_geom_torsion_atom_site_label_2
_geom_torsion_atom_site_label_3
_geom_torsion_atom_site_label_4
_geom_torsion
C10 C1 C2 C3 -176.5(6)
C6 C1 C2 C3 0.4(8)
C1 C2 C3 C4 0.8(10)
C2 C3 C4 C5 -1.3(10)
C3 C4 C5 C6 0.6(10)
C4 C5 C6 C1 0.6(9)
C4 C5 C6 C7 -178.4(6)
C10 C1 C6 C5 176.0(5)
C2 C1 C6 C5 -1.0(8)
C10 C1 C6 C7 -5.0(8)
C2 C1 C6 C7 178.0(5)
C5 C6 C7 C8 175.6(5)
C1 C6 C7 C8 -3.4(8)
C5 C6 C7 Br1 -11.5(7)
C1 C6 C7 Br1 169.5(4)
C6 C7 C8 C9 9.3(8)
Br1 C7 C8 C9 -163.5(4)
C6 C7 C8 C11 -175.5(5)
Br1 C7 C8 C11 11.7(7)
C7 C8 C9 C10 -6.4(7)
C11 C8 C9 C10 178.5(5)
C7 C8 C9 C14 166.7(5)
C11 C8 C9 C14 -8.4(8)
C8 C9 C10 C1 -2.1(8)
C14 C9 C10 C1 -175.4(5)
C8 C9 C10 Br2 176.4(4)
C14 C9 C10 Br2 3.1(7)
C6 C1 C10 C9 7.8(8)
C2 C1 C10 C9 -175.3(5)
C6 C1 C10 Br2 -170.7(4)
C2 C1 C10 Br2 6.2(7)
C7 C8 C11 O1 48.8(7)
C9 C8 C11 O1 -136.2(5)
C7 C8 C11 C12 173.4(5)
C9 C8 C11 C12 -11.5(7)
O1 C11 C12 C13 169.7(4)
C8 C11 C12 C13 45.4(6)
O1 C11 C12 Br3 44.1(5)
C8 C11 C12 Br3 -80.3(5)
C11 C12 C13 C14 -65.7(6)
Br3 C12 C13 C14 57.9(6)
C11 C12 C13 Br4 163.8(4)
Br3 C12 C13 Br4 -72.6(5)
C10 C9 C14 O2 -69.5(6)
C8 C9 C14 O2 117.6(5)
C10 C9 C14 C13 165.3(5)
C8 C9 C14 C13 -7.6(7)
C12 C13 C14 O2 -78.0(6)
Br4 C13 C14 O2 51.4(6)
C12 C13 C14 C9 45.7(7)
Br4 C13 C14 C9 175.1(4)
C8 C11 O1 C15 -152.7(5)
C12 C11 O1 C15 81.2(6)
C9 C14 O2 C16 136.4(6)
C13 C14 O2 C16 -100.2(6)
